data_2200821
loop_
_publ_author_name
'Wojciech M. Wolf'

_publ_section_title
;
 4'-{[Benzoyl(4-nitrophenylhydrazono)methyl]sulfonyl}acetanilide
;
_journal_issue 1
_journal_name_full 'Acta Crystallographica Section E'
_journal_page_first o1
_journal_page_last o4
_journal_paper_doi 10.1107/S1600536801020347
_journal_volume 58
_journal_year 2002
_chemical_formula_iupac 'C22 H18 N4 O6 S'
_chemical_formula_moiety 'C22 H18 N4 O6 S'
_chemical_formula_sum 'C22 H18 N4 O6 S'
_chemical_formula_weight 466.46
_chemical_name_systematic
;
 4^'^-{[benzoyl(4-nitrophenylhydrazono)methyl]sulfonyl}acetanilide
;
_space_group_IT_number 2
_symmetry_cell_setting triclinic
_symmetry_space_group_name_Hall '-P 1'
_symmetry_space_group_name_H-M 'P -1'
_atom_sites_solution_hydrogens difmap
_atom_sites_solution_primary direct
_atom_sites_solution_secondary difmap
_audit_creation_method 'manual editing of the SHELXL97 .cif file'
_cell_angle_alpha 94.31(3)
_cell_angle_beta 90.88(3)
_cell_angle_gamma 94.01(3)
_cell_formula_units_Z 4
_cell_length_a 7.4610(10)
_cell_length_b 11.663(2)
_cell_length_c 24.621(5)
_cell_measurement_reflns_used 50
_cell_measurement_temperature 293(2)
_cell_measurement_theta_max 25
_cell_measurement_theta_min 5
_cell_volume 2130.7(6)
_computing_cell_refinement 'KM-4 User's Guide)'
_computing_data_collection 'KM-4 User's Guide (Kuma, 1991)'
_computing_data_reduction 'DATAPROC (Ga\/ldecki et al., 1995)'
_computing_molecular_graphics 'SYBYL (Tripos, 1996) and XP (Siemens, 1990)'
_computing_publication_material SHELXL97
_computing_structure_refinement 'SHELXL97 (Sheldrick, 1997)'
_computing_structure_solution 'SHELXS97 (Sheldrick, 1997)'
_diffrn_ambient_temperature 293(2)
_diffrn_measured_fraction_theta_full .988
_diffrn_measured_fraction_theta_max .988
_diffrn_measurement_device_type 'Kuma KM-4'
_diffrn_measurement_method \w-2\q
_diffrn_radiation_monochromator graphite
_diffrn_radiation_source 'fine-focus sealed tube'
_diffrn_radiation_type CuK\a
_diffrn_radiation_wavelength 1.54178
_diffrn_reflns_av_R_equivalents .0517
_diffrn_reflns_av_sigmaI/netI .0673
_diffrn_reflns_limit_h_max 7
_diffrn_reflns_limit_h_min -7
_diffrn_reflns_limit_k_max 11
_diffrn_reflns_limit_k_min -11
_diffrn_reflns_limit_l_max 24
_diffrn_reflns_limit_l_min 0
_diffrn_reflns_number 4490
_diffrn_reflns_theta_full 50.10
_diffrn_reflns_theta_max 50.10
_diffrn_reflns_theta_min 3.60
_diffrn_standards_decay_% 46
_diffrn_standards_interval_count 100
_diffrn_standards_number 3
_exptl_absorpt_coefficient_mu 1.779
_exptl_absorpt_correction_T_max .537
_exptl_absorpt_correction_T_min .463
_exptl_absorpt_correction_type '\y scan'
_exptl_absorpt_process_details '(XEMP; Siemens, 1989)'
_exptl_crystal_colour Yellow
_exptl_crystal_density_diffrn 1.454
_exptl_crystal_density_method 'not measured'
_exptl_crystal_description Ellipsoid
_exptl_crystal_F_000 968
_exptl_crystal_size_max .45
_exptl_crystal_size_mid .35
_exptl_crystal_size_min .35
_refine_diff_density_max .461
_refine_diff_density_min -.248
_refine_ls_extinction_coef .0027(4)
_refine_ls_extinction_expression Fc^*^=kFc[1+0.001xFc^2^\l^3^/sin(2\q)]^-1/4^
_refine_ls_extinction_method SHELXL97
_refine_ls_goodness_of_fit_ref 1.065
_refine_ls_hydrogen_treatment geom
_refine_ls_matrix_type full
_refine_ls_number_parameters 596
_refine_ls_number_reflns 4354
_refine_ls_number_restraints 0
_refine_ls_restrained_S_all 1.065
_refine_ls_R_factor_all .1331
_refine_ls_R_factor_gt .0561
_refine_ls_shift/su_max <0.001
_refine_ls_shift/su_mean .000
_refine_ls_structure_factor_coef Fsqd
_refine_ls_weighting_details 'w = 1/[\s^2^(Fo^2^)+(0.1040P)^2^+0.8456P] where P = (Fo^2^+2Fc^2^)/3'
_refine_ls_weighting_scheme calc
_refine_ls_wR_factor_gt .1328
_refine_ls_wR_factor_ref .1800
_reflns_number_gt 2363
_reflns_number_total 4354
_reflns_threshold_expression I>2\s(I)
_cod_data_source_file bt6090.cif
_cod_data_source_block I
_cod_database_code 2200821
_cod_database_fobs_code 2200821

loop_
_symmetry_equiv_pos_as_xyz
'x, y, z'
'-x, -y, -z'

loop_
_atom_site_label
_atom_site_fract_x
_atom_site_fract_y
_atom_site_fract_z
_atom_site_U_iso_or_equiv
_atom_site_adp_type
_atom_site_calc_flag
_atom_site_refinement_flags
_atom_site_occupancy
_atom_site_disorder_assembly
_atom_site_disorder_group
_atom_site_type_symbol
S1 -.0944(3) .60069(14) .68116(6) .0575(6) Uani d . 1 . . S
O1 -.2827(6) .5861(4) .66654(17) .0666(13) Uani d . 1 . . O
O2 -.0384(7) .6916(3) .72228(16) .0742(14) Uani d . 1 . . O
O3 -.0914(6) .3731(4) .62354(16) .0643(13) Uani d . 1 . . O
O4 .6041(7) .6300(4) .5047(2) .0820(15) Uani d . 1 . . O
O5 .2459(10) .5814(6) 1.0414(2) .119(2) Uani d . 1 . . O
O6 .3280(9) .4135(6) 1.0206(2) .109(2) Uani d . 1 . . O
N1 .0356(6) .4633(4) .75725(19) .0456(13) Uani d . 1 . . N
N2 .0577(7) .5511(4) .79382(19) .0530(14) Uani d . 1 . . N
H2 .0377 .6192 .7852 .064 Uiso calc R 1 . . H
N3 .3134(8) .6430(4) .4794(2) .0558(15) Uani d . 1 . . N
H3 .2462 .6503 .4514 .067 Uiso calc R 1 . . H
N4 .2675(9) .5019(7) 1.0084(3) .0795(19) Uani d . 1 . . N
C1 -.0260(8) .4709(5) .7074(2) .0459(16) Uani d . 1 . . C
C2 -.0470(8) .3650(5) .6715(2) .0486(16) Uani d . 1 . . C
C3 -.0097(8) .2498(5) .6899(2) .0434(16) Uani d . 1 . . C
C4 -.0593(8) .2134(6) .7407(2) .0508(17) Uani d . 1 . . C
H4 -.1106 .2632 .7663 .061 Uiso calc R 1 . . H
C5 -.0307(9) .1020(6) .7522(3) .0593(19) Uani d . 1 . . C
H5 -.0623 .0772 .7860 .071 Uiso calc R 1 . . H
C6 .0425(9) .0280(6) .7152(3) .0630(19) Uani d . 1 . . C
H6 .0594 -.0469 .7237 .076 Uiso calc R 1 . . H
C7 .0918(9) .0627(6) .6651(3) .0615(19) Uani d . 1 . . C
H7 .1450 .0124 .6402 .074 Uiso calc R 1 . . H
C8 .0622(8) .1717(6) .6523(2) .0507(17) Uani d . 1 . . C
H8 .0905 .1942 .6178 .061 Uiso calc R 1 . . H
C9 .0302(9) .6180(5) .6232(2) .0499(17) Uani d . 1 . . C
C10 .2159(10) .6329(6) .6258(3) .068(2) Uani d . 1 . . C
H10 .2750 .6373 .6595 .082 Uiso calc R 1 . . H
C11 .3144(10) .6412(6) .5792(3) .070(2) Uani d . 1 . . C
H11 .4392 .6486 .5813 .084 Uiso calc R 1 . . H
C12 .2250(9) .6385(5) .5288(2) .0472(16) Uani d . 1 . . C
C13 .0403(9) .6305(5) .5270(2) .0498(17) Uani d . 1 . . C
H13 -.0194 .6334 .4937 .060 Uiso calc R 1 . . H
C14 -.0581(9) .6182(5) .5731(2) .0521(17) Uani d . 1 . . C
H14 -.1830 .6101 .5708 .063 Uiso calc R 1 . . H
C15 .4910(11) .6373(6) .4697(3) .0595(19) Uani d . 1 . . C
C16 .5390(10) .6396(7) .4099(3) .078(2) Uani d . 1 . . C
H161 .4318 .6443 .3884 .094 Uiso calc R 1 . . H
H162 .5952 .5705 .3984 .094 Uiso calc R 1 . . H
H163 .6203 .7054 .4052 .094 Uiso calc R 1 . . H
C17 .1141(8) .5338(5) .8469(2) .0438(16) Uani d . 1 . . C
C18 .1098(10) .6252(6) .8848(3) .069(2) Uani d . 1 . . C
H18 .0714 .6947 .8745 .083 Uiso calc R 1 . . H
C19 .1612(10) .6158(6) .9374(3) .069(2) Uani d . 1 . . C
H19 .1595 .6786 .9630 .083 Uiso calc R 1 . . H
C20 .2148(9) .5137(6) .9520(2) .0553(18) Uani d . 1 . . C
C21 .2229(9) .4203(6) .9148(3) .0586(18) Uani d . 1 . . C
H21 .2640 .3516 .9253 .070 Uiso calc R 1 . . H
C22 .1685(9) .4305(5) .8612(2) .0543(18) Uani d . 1 . . C
H22 .1691 .3680 .8355 .065 Uiso calc R 1 . . H
S2 .3812(3) -.12009(15) .81709(6) .0611(6) Uani d . 1 . . S
O7 .1943(6) -.1145(4) .82986(17) .0755(15) Uani d . 1 . . O
O8 .4308(8) -.2097(4) .77737(18) .0832(16) Uani d . 1 . . O
O9 .4085(6) .1102(4) .87387(17) .0671(13) Uani d . 1 . . O
O10 1.0833(7) -.1345(4) .9978(2) .0764(14) Uani d . 1 . . O
O11 .8034(11) -.0880(6) .4673(2) .135(3) Uani d . 1 . . O
O12 .7688(11) .0883(6) .4766(2) .134(3) Uani d . 1 . . O
N5 .5207(7) .0236(4) .7420(2) .0518(14) Uani d . 1 . . N
N6 .5450(7) -.0623(5) .7064(2) .0608(15) Uani d . 1 . . N
H61 .5225 -.1319 .7150 .073 Uiso calc R 1 . . H
N7 .7917(8) -.1397(4) 1.02280(19) .0546(14) Uani d . 1 . . N
H71 .7247 -.1418 1.0509 .066 Uiso calc R 1 . . H
N8 .7684(9) -.0056(7) .4943(2) .0769(19) Uani d . 1 . . N
C23 .4591(8) .0122(5) .7907(2) .0468(16) Uani d . 1 . . C
C24 .4494(8) .1188(6) .8262(3) .0502(17) Uani d . 1 . . C
C25 .4944(8) .2356(5) .8072(2) .0473(16) Uani d . 1 . . C
C26 .4390(8) .2672(6) .7565(2) .0522(17) Uani d . 1 . . C
H26 .3802 .2134 .7313 .063 Uiso calc R 1 . . H
C27 .4731(10) .3798(6) .7446(3) .064(2) Uani d . 1 . . C
H27 .4335 .4019 .7112 .077 Uiso calc R 1 . . H
C28 .5634(10) .4606(6) .7802(3) .0646(19) Uani d . 1 . . C
H28 .5856 .5361 .7710 .077 Uiso calc R 1 . . H
C29 .6208(9) .4278(6) .8300(3) .0638(19) Uani d . 1 . . C
H29 .6836 .4812 .8545 .077 Uiso calc R 1 . . H
C30 .5854(8) .3171(6) .8431(3) .0545(18) Uani d . 1 . . C
H30 .6230 .2960 .8769 .065 Uiso calc R 1 . . H
C31 .5068(10) -.1310(5) .8768(2) .0505(17) Uani d . 1 . . C
C32 .6882(10) -.1437(6) .8750(3) .066(2) Uani d . 1 . . C
H32 .7447 -.1499 .8416 .079 Uiso calc R 1 . . H
C33 .7864(9) -.1472(6) .9224(3) .0641(19) Uani d . 1 . . C
H33 .9097 -.1542 .9212 .077 Uiso calc R 1 . . H
C34 .7019(9) -.1404(5) .9721(2) .0485(16) Uani d . 1 . . C
C35 .5179(9) -.1324(5) .9734(2) .0503(17) Uani d . 1 . . C
H35 .4598 -.1316 1.0066 .060 Uiso calc R 1 . . H
C36 .4204(9) -.1255(5) .9263(2) .0543(17) Uani d . 1 . . C
H36 .2974 -.1173 .9275 .065 Uiso calc R 1 . . H
C37 .9733(11) -.1362(6) 1.0328(3) .0608(18) Uani d . 1 . . C
C38 1.0242(10) -.1338(7) 1.0928(3) .079(2) Uani d . 1 . . C
H381 .9173 -.1360 1.1140 .094 Uiso calc R 1 . . H
H382 1.0974 -.0645 1.1033 .094 Uiso calc R 1 . . H
H383 1.0902 -.1995 1.0991 .094 Uiso calc R 1 . . H
C39 .6077(8) -.0420(6) .6540(2) .0509(17) Uani d . 1 . . C
C40 .6573(11) -.1351(6) .6228(3) .073(2) Uani d . 1 . . C
H40 .6544 -.2069 .6371 .087 Uiso calc R 1 . . H
C41 .7114(11) -.1235(7) .5706(3) .076(2) Uani d . 1 . . C
H41 .7464 -.1869 .5491 .091 Uiso calc R 1 . . H
C42 .7132(9) -.0178(6) .5504(2) .0550(17) Uani d . 1 . . C
C43 .6705(9) .0763(6) .5816(3) .0638(19) Uani d . 1 . . C
H43 .6789 .1484 .5677 .077 Uiso calc R 1 . . H
C44 .6137(9) .0648(6) .6349(3) .0622(19) Uani d . 1 . . C
H44 .5810 .1283 .6568 .075 Uiso calc R 1 . . H

loop_
_atom_site_aniso_label
_atom_site_aniso_U_11
_atom_site_aniso_U_22
_atom_site_aniso_U_33
_atom_site_aniso_U_12
_atom_site_aniso_U_13
_atom_site_aniso_U_23
S1 .0791(14) .0563(12) .0398(10) .0141(9) -.0028(9) .0148(8)
O1 .062(3) .081(3) .062(3) .018(3) .004(2) .028(2)
O2 .136(4) .046(3) .041(3) .019(3) -.012(3) .000(2)
O3 .097(4) .063(3) .034(3) .004(3) -.016(2) .009(2)
O4 .064(3) .111(4) .072(3) .005(3) -.019(3) .017(3)
O5 .190(7) .116(5) .045(3) -.003(5) -.030(4) -.008(4)
O6 .164(6) .100(5) .064(4) -.001(4) -.043(4) .028(3)
N1 .050(3) .049(3) .038(3) .004(3) .000(2) .004(3)
N2 .080(4) .045(3) .035(3) .007(3) -.007(3) .005(3)
N3 .056(4) .072(4) .043(4) .001(3) -.011(3) .025(3)
N4 .108(6) .085(5) .043(4) -.016(4) -.017(4) .010(4)
C1 .054(4) .054(4) .032(4) .005(3) .000(3) .015(3)
C2 .058(4) .056(4) .032(4) .003(3) .000(3) .007(3)
C3 .048(4) .047(4) .035(4) -.002(3) -.012(3) .007(3)
C4 .068(5) .055(5) .029(4) -.002(3) -.002(3) .006(3)
C5 .075(5) .062(5) .040(4) -.007(4) -.014(3) .014(4)
C6 .076(5) .048(4) .065(5) .004(4) -.018(4) .009(4)
C7 .076(5) .054(5) .054(5) .009(4) -.009(4) -.003(4)
C8 .058(4) .061(5) .032(4) .001(4) -.003(3) .004(3)
C9 .060(5) .055(4) .036(4) .002(3) -.006(3) .013(3)
C10 .073(6) .087(5) .042(5) -.012(4) -.020(4) .013(4)
C11 .060(5) .107(6) .043(5) -.010(4) -.015(4) .022(4)
C12 .056(5) .047(4) .040(4) .000(3) -.010(3) .015(3)
C13 .063(5) .052(4) .036(4) .006(3) -.011(3) .013(3)
C14 .058(4) .057(4) .043(4) .009(3) -.012(4) .011(3)
C15 .062(6) .055(5) .062(5) -.002(4) -.009(4) .015(3)
C16 .069(5) .098(6) .069(5) .007(4) .000(4) .022(4)
C17 .059(4) .045(4) .027(4) -.003(3) .000(3) .007(3)
C18 .114(6) .046(4) .047(4) .009(4) -.014(4) .004(4)
C19 .113(6) .058(5) .036(4) .000(4) -.005(4) .000(4)
C20 .068(5) .065(5) .031(4) -.009(4) -.008(3) .005(4)
C21 .076(5) .052(4) .049(4) .008(4) -.005(3) .014(4)
C22 .084(5) .044(4) .035(4) .005(4) -.002(3) .005(3)
S2 .0821(15) .0628(12) .0382(10) -.0079(10) -.0039(9) .0164(9)
O7 .066(4) .102(4) .058(3) -.018(3) -.005(2) .035(3)
O8 .148(5) .055(3) .044(3) -.010(3) -.007(3) .008(2)
O9 .096(4) .076(3) .031(3) .012(3) .013(2) .011(2)
O10 .061(3) .101(4) .069(3) .013(3) .014(3) .010(3)
O11 .239(9) .117(5) .052(4) .044(5) .047(4) -.006(4)
O12 .231(8) .105(5) .073(4) .015(5) .047(4) .034(4)
N5 .057(3) .054(4) .044(4) .008(3) -.011(3) .001(3)
N6 .084(4) .044(3) .053(4) .001(3) -.001(3) .006(3)
N7 .056(4) .072(4) .039(3) .008(3) .005(3) .017(3)
N8 .094(5) .093(6) .045(4) .012(4) .013(3) .004(4)
C23 .058(4) .055(4) .029(4) .004(3) .001(3) .018(3)
C24 .047(4) .065(5) .040(4) .005(3) .000(3) .005(4)
C25 .053(4) .058(4) .033(4) .010(3) .006(3) .006(3)
C26 .062(4) .061(5) .035(4) .008(3) -.001(3) .007(3)
C27 .089(6) .066(5) .040(4) .016(4) .005(4) .012(4)
C28 .082(5) .057(5) .057(5) .002(4) .018(4) .017(4)
C29 .061(5) .063(5) .064(5) -.014(4) .007(4) -.003(4)
C30 .053(4) .071(5) .041(4) .006(4) -.003(3) .007(4)
C31 .064(5) .053(4) .037(4) .005(3) .001(3) .019(3)
C32 .075(6) .093(6) .034(4) .020(4) .011(4) .017(4)
C33 .064(5) .090(5) .042(4) .024(4) .011(4) .010(4)
C34 .061(5) .051(4) .035(4) .007(3) .003(3) .011(3)
C35 .064(5) .053(4) .036(4) .000(3) .009(3) .016(3)
C36 .061(5) .065(5) .039(4) -.001(3) .001(4) .020(3)
C37 .067(6) .061(5) .057(5) .006(4) .008(4) .018(3)
C38 .066(5) .103(6) .069(5) .003(4) -.010(4) .028(4)
C39 .064(5) .058(5) .031(4) -.001(4) -.005(3) .005(4)
C40 .114(6) .051(5) .054(5) .015(4) .008(4) .001(4)
C41 .118(7) .066(6) .046(5) .029(5) .008(4) -.001(4)
C42 .069(5) .058(5) .037(4) .010(4) .002(3) -.005(4)
C43 .089(6) .053(5) .050(5) .001(4) .014(4) .014(4)
C44 .083(5) .050(5) .053(5) .008(4) .012(4) -.003(4)

loop_
_atom_type_symbol
_atom_type_description
_atom_type_scat_dispersion_real
_atom_type_scat_dispersion_imag
_atom_type_scat_source
C C .0181 .0091 'International Tables Vol C Tables 4.2.6.8 and 6.1.1.4'
H H .0000 .0000 'International Tables Vol C Tables 4.2.6.8 and 6.1.1.4'
N N .0311 .0180 'International Tables Vol C Tables 4.2.6.8 and 6.1.1.4'
O O .0492 .0322 'International Tables Vol C Tables 4.2.6.8 and 6.1.1.4'
S S .3331 .5567 'International Tables Vol C Tables 4.2.6.8 and 6.1.1.4'

loop_
_geom_angle_atom_site_label_1
_geom_angle_atom_site_label_2
_geom_angle_atom_site_label_3
_geom_angle
_geom_angle_publ_flag
O1 S1 O2 117.4(3) y
O1 S1 C1 109.3(3) y
O1 S1 C9 109.2(3) y
O2 S1 C1 105.2(3) y
O2 S1 C9 109.2(3) y
C1 S1 C9 105.5(3) y
N2 N1 C1 123.8(5) y
N1 N2 C17 119.9(5) y
N1 C1 C2 117.6(5) y
S1 C1 N1 124.7(5) y
S1 C1 C2 117.6(4) y
O3 C2 C1 117.8(5) y
O3 C2 C3 119.4(5) y
C1 C2 C3 122.8(5) y
O5 N4 O6 122.6(7) y
O5 N4 C20 117.8(8) y
O6 N4 C20 119.5(7) y
C12 N3 C15 128.7(6) y
O4 C15 N3 124.0(7) y
O4 C15 C16 121.7(7) y
N3 C15 C16 114.3(6) y
C8 C3 C4 118.9(6) n
C8 C3 C2 117.5(5) n
C4 C3 C2 123.3(6) n
C5 C4 C3 118.8(6) n
C6 C5 C4 121.3(6) n
C5 C6 C7 120.5(6) n
C8 C7 C6 119.5(6) n
C7 C8 C3 121.0(6) n
C10 C9 C14 119.3(6) n
C10 C9 S1 121.4(5) n
C14 C9 S1 119.4(5) n
C11 C10 C9 121.0(6) n
C10 C11 C12 119.4(7) n
C13 C12 C11 119.2(6) n
C13 C12 N3 117.4(5) n
C11 C12 N3 123.4(6) n
C14 C13 C12 121.5(5) n
C13 C14 C9 119.5(6) n
C18 C17 C22 120.6(6) n
C18 C17 N2 116.8(6) n
C22 C17 N2 122.5(5) n
C19 C18 C17 120.8(7) n
C20 C19 C18 119.0(6) n
C19 C20 C21 121.8(6) n
C19 C20 N4 119.5(7) n
C21 C20 N4 118.6(7) n
C20 C21 C22 118.7(6) n
C17 C22 C21 119.1(6) n
N1 N2 H2 120.0 n
C17 N2 H2 120.0 n
C15 N3 H3 115.6 n
C12 N3 H3 115.6 n
C5 C4 H4 120.6 n
C3 C4 H4 120.6 n
C6 C5 H5 119.4 n
C4 C5 H5 119.4 n
C5 C6 H6 119.7 n
C7 C6 H6 119.7 n
C8 C7 H7 120.3 n
C6 C7 H7 120.3 n
C7 C8 H8 119.5 n
C3 C8 H8 119.5 n
C11 C10 H10 119.5 n
C9 C10 H10 119.5 n
C10 C11 H11 120.3 n
C12 C11 H11 120.3 n
C14 C13 H13 119.3 n
C12 C13 H13 119.3 n
C13 C14 H14 120.2 n
C9 C14 H14 120.2 n
C15 C16 H161 109.5 n
C15 C16 H162 109.5 n
H161 C16 H162 109.5 n
C15 C16 H163 109.5 n
H161 C16 H163 109.5 n
H162 C16 H163 109.5 n
C19 C18 H18 119.6 n
C17 C18 H18 119.6 n
C20 C19 H19 120.5 n
C18 C19 H19 120.5 n
C20 C21 H21 120.6 n
C22 C21 H21 120.6 n
C17 C22 H22 120.5 n
C21 C22 H22 120.5 n
O7 S2 O8 118.3(3) y
O7 S2 C23 108.6(3) y
O7 S2 C31 109.7(3) y
O8 S2 C23 105.3(3) y
O8 S2 C31 107.8(3) y
C23 S2 C31 106.5(3) y
N6 N5 C23 124.4(5) y
N5 N6 C39 120.7(6) y
S2 C23 N5 125.8(5) y
S2 C23 C24 117.6(5) y
N5 C23 C24 116.6(5) y
O9 C24 C23 118.1(6) y
O9 C24 C25 119.1(6) y
C23 C24 C25 122.8(5) y
O11 N8 O12 122.2(7) y
O11 N8 C42 119.0(7) y
O12 N8 C42 118.7(7) y
C34 N7 C37 127.8(6) y
O10 C37 N7 123.7(7) y
O10 C37 C38 122.5(7) y
N7 C37 C38 113.8(6) y
C30 C25 C26 119.3(6) n
C30 C25 C24 117.9(6) n
C26 C25 C24 122.7(6) n
C27 C26 C25 118.4(6) n
C28 C27 C26 122.3(6) n
C27 C28 C29 118.8(6) n
C30 C29 C28 119.9(6) n
C29 C30 C25 121.3(6) n
C32 C31 C36 120.4(6) n
C32 C31 S2 120.8(5) n
C36 C31 S2 118.9(5) n
C31 C32 C33 120.0(6) n
C32 C33 C34 120.0(6) n
C33 C34 C35 119.5(6) n
C33 C34 N7 124.1(6) n
C35 C34 N7 116.4(5) n
C36 C35 C34 120.6(6) n
C35 C36 C31 119.4(6) n
C40 C39 C44 121.6(6) n
C40 C39 N6 116.6(6) n
C44 C39 N6 121.8(6) n
C39 C40 C41 120.1(7) n
C42 C41 C40 119.0(7) n
C43 C42 C41 121.5(6) n
C43 C42 N8 119.4(7) n
C41 C42 N8 119.1(6) n
C42 C43 C44 119.7(6) n
C39 C44 C43 118.0(6) n
N5 N6 H61 119.7 n
C39 N6 H61 119.7 n
C37 N7 H71 116.1 n
C34 N7 H71 116.1 n
C27 C26 H26 120.8 n
C25 C26 H26 120.8 n
C28 C27 H27 118.8 n
C26 C27 H27 118.8 n
C27 C28 H28 120.6 n
C29 C28 H28 120.6 n
C30 C29 H29 120.1 n
C28 C29 H29 120.1 n
C29 C30 H30 119.4 n
C25 C30 H30 119.4 n
C31 C32 H32 120.0 n
C33 C32 H32 120.0 n
C32 C33 H33 120.0 n
C34 C33 H33 120.0 n
C36 C35 H35 119.7 n
C34 C35 H35 119.7 n
C35 C36 H36 120.3 n
C31 C36 H36 120.3 n
C37 C38 H381 109.5 n
C37 C38 H382 109.5 n
H381 C38 H382 109.5 n
C37 C38 H383 109.5 n
H381 C38 H383 109.5 n
H382 C38 H383 109.5 n
C39 C40 H40 120.0 n
C41 C40 H40 120.0 n
C42 C41 H41 120.5 n
C40 C41 H41 120.5 n
C42 C43 H43 120.1 n
C44 C43 H43 120.1 n
C39 C44 H44 121.0 n
C43 C44 H44 121.0 n

loop_
_geom_bond_atom_site_label_1
_geom_bond_atom_site_label_2
_geom_bond_site_symmetry_2
_geom_bond_distance
_geom_bond_publ_flag
S1 O1 . 1.440(5) y
S1 O2 . 1.445(4) y
S1 C1 . 1.793(6) y
S1 C9 . 1.732(6) y
O3 C2 . 1.234(6) y
N1 N2 . 1.311(6) y
N1 C1 . 1.316(7) y
N2 C17 . 1.400(7) y
C1 C2 . 1.461(8) y
C2 C3 . 1.493(8) y
O5 N4 . 1.207(8) y
O6 N4 . 1.211(8) y
N4 C20 . 1.457(8) y
N3 C12 . 1.396(8) y
N3 C15 . 1.355(8) y
O4 C15 . 1.209(8) y
C15 C16 . 1.521(9) y
C3 C8 . 1.390(8) n
C3 C4 . 1.397(8) n
C4 C5 . 1.381(8) n
C5 C6 . 1.356(9) n
C6 C7 . 1.373(9) n
C7 C8 . 1.365(8) n
C9 C10 . 1.384(9) n
C9 C14 . 1.390(8) n
C10 C11 . 1.378(9) n
C11 C12 . 1.397(8) n
C12 C13 . 1.374(8) n
C13 C14 . 1.373(8) n
C17 C18 . 1.365(8) n
C17 C22 . 1.366(8) n
C18 C19 . 1.361(9) n
C19 C20 . 1.354(9) n
C20 C21 . 1.375(9) n
C21 C22 . 1.390(8) n
N2 H2 . .86 n
N3 H3 . .86 n
C4 H4 . .93 n
C5 H5 . .93 n
C6 H6 . .93 n
C7 H7 . .93 n
C8 H8 . .93 n
C10 H10 . .93 n
C11 H11 . .93 n
C13 H13 . .93 n
C14 H14 . .93 n
C16 H161 . .96 n
C16 H162 . .96 n
C16 H163 . .96 n
C18 H18 . .93 n
C19 H19 . .93 n
C21 H21 . .93 n
C22 H22 . .93 n
S2 O7 . 1.439(5) y
S2 O8 . 1.448(5) y
S2 C23 . 1.783(6) y
S2 C31 . 1.749(6) y
O9 C24 . 1.228(7) y
N5 N6 . 1.305(7) y
N5 C23 . 1.302(7) y
N6 C39 . 1.411(8) y
C23 C24 . 1.472(8) y
C24 C25 . 1.491(8) y
O11 N8 . 1.174(7) y
O12 N8 . 1.208(8) y
N8 C42 . 1.462(8) y
N7 C34 . 1.407(8) y
N7 C37 . 1.371(8) y
O10 C37 . 1.200(8) y
C37 C38 . 1.518(9) y
C25 C30 . 1.384(8) n
C25 C26 . 1.392(8) n
C26 C27 . 1.374(8) n
C27 C28 . 1.371(9) n
C28 C29 . 1.384(9) n
C29 C30 . 1.363(8) n
C31 C32 . 1.373(9) n
C31 C36 . 1.387(8) n
C32 C33 . 1.375(9) n
C33 C34 . 1.384(9) n
C34 C35 . 1.383(8) n
C35 C36 . 1.369(8) n
C39 C40 . 1.358(9) n
C39 C44 . 1.362(8) n
C40 C41 . 1.368(9) n
C41 C42 . 1.363(9) n
C42 C43 . 1.351(9) n
C43 C44 . 1.399(9) n
N6 H61 . .86 n
N7 H71 . .86 n
C26 H26 . .93 n
C27 H27 . .93 n
C28 H28 . .93 n
C29 H29 . .93 n
C30 H30 . .93 n
C32 H32 . .93 n
C33 H33 . .93 n
C35 H35 . .93 n
C36 H36 . .93 n
C38 H381 . .96 n
C38 H382 . .96 n
C38 H383 . .96 n
C40 H40 . .93 n
C41 H41 . .93 n
C43 H43 . .93 n
C44 H44 . .93 n

loop_
_geom_contact_atom_site_label_1
_geom_contact_atom_site_label_2
_geom_contact_distance
_geom_contact_publ_flag
S1 O3 2.916(4) y
S1 N2 3.091(5) y
O1 C2 3.230(7) y
O2 C2 3.915(7) y
O1 N2 4.066(7) n
O2 N2 2.620(6) n
N2 C2 3.619(8) n
S2 O9 2.926(5) y
S2 N6 3.104(6) y
O7 C24 3.218(8) y
O8 C24 3.920(8) y
O7 N6 4.094(7) n
O8 N6 2.651(7) n
N6 C24 3.606(9) n

loop_
_geom_hbond_atom_site_label_D
_geom_hbond_atom_site_label_H
_geom_hbond_atom_site_label_A
_geom_hbond_site_symmetry_A
_geom_hbond_distance_DH
_geom_hbond_distance_HA
_geom_hbond_distance_DA
_geom_hbond_angle_DHA
N2 H2 O2 . .86 1.92 2.620(6) 138
N3 H3 O3 2_566 .86 2.15 2.993(6) 166
N6 H61 O8 . .86 1.95 2.651(7) 138
N7 H71 O9 2_657 .86 2.14 2.980(7) 167

loop_
_geom_torsion_atom_site_label_1
_geom_torsion_atom_site_label_2
_geom_torsion_atom_site_label_3
_geom_torsion_atom_site_label_4
_geom_torsion
_geom_torsion_publ_flag
S1 C1 C2 O3 7.9(8) y
S1 C1 N1 N2 -1.3(8) y
O1 S1 C1 C2 59.9(5) y
O1 S1 C1 N1 -117.4(5) y
O2 S1 C1 C2 -173.2(5) y
O2 S1 C1 N1 9.4(6) y
S1 C1 C2 C3 -174.7(5) n
N1 C1 C2 O3 -174.5(5) n
N1 C1 C2 C3 2.8(9) n
N2 N1 C1 C2 -178.7(5) n
C1 N1 N2 C17 176.2(5) n
C9 S1 C1 N1 124.9(5) n
C9 S1 C1 C2 -57.8(5) n
C12 N3 C15 O4 -2.0(11) n
C12 N3 C15 C16 177.4(6) n
O5 N4 C20 C19 6.5(10) n
O5 N4 C20 C21 -174.1(7) n
O6 N4 C20 C19 -174.5(7) n
O6 N4 C20 C21 4.8(10) n
S2 C23 C24 O9 8.4(8) y
S2 C23 N5 N6 -4.6(9) y
O7 S2 C23 C24 60.5(5) y
O7 S2 C23 N5 -117.9(5) y
O8 S2 C23 C24 -171.8(5) y
O8 S2 C23 N5 9.8(6) y
S2 C23 C24 C25 -174.3(4) n
N5 C23 C24 O9 -173.1(6) n
N5 C23 C24 C25 4.4(9) n
N6 N5 C23 C24 177.0(5) n
C23 N5 N6 C39 178.2(6) n
C31 S2 C23 N5 124.1(6) n
C31 S2 C23 C24 -57.5(5) n
C34 N7 C37 O10 -1.0(11) n
C34 N7 C37 C38 178.7(6) n
O11 N8 C42 C41 2.8(11) n
O11 N8 C42 C43 -179.2(8) n
O12 N8 C42 C41 179.6(8) n
O12 N8 C42 C43 -2.4(11) n

loop_
_cod_related_entry_id
_cod_related_entry_database
_cod_related_entry_code
1 ChemSpider 24731393
